data_2106387
loop_
_publ_author_name
'Mascherpa-Corral, D.'
'Vitse, P.'
'Potier, A.'
'Darriet, J.'

_publ_section_title
;
 Structure cristalline d un chlorocomplexe de gallium: K Ga2 Cl7
;
_journal_name_full 'Acta Crystallographica B (24,1968-38,1982)'
_journal_page_first 247
_journal_page_last 250
_journal_volume 32
_journal_year 1976
_chemical_formula_sum 'Cl7 Ga2 K'
_chemical_name_systematic 'K (Ga2 Cl7)'
_space_group_IT_number 33
_symmetry_space_group_name_Hall 'P 2c -2n'
_symmetry_space_group_name_H-M 'P n a 21'
_cell_angle_alpha 90
_cell_angle_beta 90
_cell_angle_gamma 90
_cell_formula_units_Z 4
_cell_length_a 11.8216
_cell_length_b 8.944
_cell_length_c 10.708
_cell_volume 1132.182
_citation_journal_id_ASTM ACBCAR
_cod_data_source_file Mascherpa-Corral_ACBCAR_1976_642.cif
_cod_data_source_block Cl7Ga2K1
_cod_original_formula_sum 'Cl7 Ga2 K1'
_cod_database_code 2106387

loop_
_symmetry_equiv_pos_as_xyz
x,y,z
-x,-y,z+1/2
-x+1/2,y+1/2,z+1/2
x+1/2,-y+1/2,z

loop_
_atom_site_label
_atom_site_type_symbol
_atom_site_fract_x
_atom_site_fract_y
_atom_site_fract_z
_atom_site_occupancy
_atom_site_U_iso_or_equiv
Cl2 Cl-1 0.2861 0.4511 0.6585 1 0.0
Cl7 Cl-1 0.4917 0.1971 0.1908 1 0.0
K1 K+1 0.1168 0.3701 0.8878 1 0.0
Ga2 Ga+3 0.175 0.4317 0.5 1 0.0
Ga1 Ga+3 0.3874 0.3814 0.2443 1 0.0
Cl1 Cl-1 0.2561 0.26 0.3706 1 0.0
Cl4 Cl-1 0.0144 0.3379 0.5524 1 0.0
Cl5 Cl-1 0.4708 0.5363 0.6372 1 0.0
Cl3 Cl-1 0.2929 0.4842 0.0997 1 0.0
Cl6 Cl-1 0.1582 0.6298 0.3906 1 0.0
